data_4087168
loop_
_publ_author_name
'Morgan, Matthew M.'
'Patrick, Evan A.'
'Rautiainen, J. Mikko'
'Tuononen, Heikki M.'
'Piers, Warren E.'
'Spasyuk, Denis M.'

_publ_section_title
;
 Zirconocene-Based Methods for the Preparation of BN-Indenes: Application
 to the Synthesis of
 1,5-Dibora-4a,8a-diaza-1,2,3,5,6,7-hexaaryl-4,8-dimethyl-s-indacenes
;
_journal_name_full Organometallics
_journal_paper_doi 10.1021/acs.organomet.7b00051
_journal_year 2017
_chemical_formula_moiety 'C25 H19 B Cl N'
_chemical_formula_sum 'C25 H19 B Cl N'
_chemical_formula_weight 379.67
_chemical_name_systematic
;
 ?
;
_space_group_crystal_system monoclinic
_space_group_IT_number 14
_space_group_name_Hall '-P 2ybc'
_space_group_name_H-M_alt 'P 1 21/c 1'
_symmetry_space_group_name_Hall '-P 2ybc'
_symmetry_space_group_name_H-M 'P 1 21/c 1'
_atom_sites_solution_hydrogens geom
_audit_creation_method SHELXL-2013
_cell_angle_alpha 90
_cell_angle_beta 94.596(4)
_cell_angle_gamma 90
_cell_formula_units_Z 4
_cell_length_a 7.5793(5)
_cell_length_b 20.7341(11)
_cell_length_c 12.3247(5)
_cell_measurement_reflns_used 893
_cell_measurement_temperature 173(2)
_cell_measurement_theta_max 72.19
_cell_measurement_theta_min 8.31
_cell_volume 1930.60(18)
_computing_cell_refinement 'Bruker SAINT'
_computing_data_collection 'Bruker APEX2'
_computing_data_reduction 'Bruker SAINT'
_computing_molecular_graphics 'Bruker SHELXTL'
_computing_publication_material 'LinXTL v.  5.2.4'
_computing_structure_refinement 'SHELXL-2013 (Sheldrick 2013)'
_computing_structure_solution 'SHELXS-97 (Sheldrick 2008)'
_diffrn_ambient_temperature 173(2)
_diffrn_measured_fraction_theta_full 0.975
_diffrn_measured_fraction_theta_max 0.975
_diffrn_measurement_device_type 'Bruker APEX-II CCD'
_diffrn_measurement_method \w
_diffrn_radiation_type CuK\a
_diffrn_radiation_wavelength 1.54178
_diffrn_reflns_av_R_equivalents 0.0491
_diffrn_reflns_av_unetI/netI 0.0524
_diffrn_reflns_Laue_measured_fraction_full 0.975
_diffrn_reflns_Laue_measured_fraction_max 0.975
_diffrn_reflns_limit_h_max 9
_diffrn_reflns_limit_h_min -7
_diffrn_reflns_limit_k_max 24
_diffrn_reflns_limit_k_min -21
_diffrn_reflns_limit_l_max 14
_diffrn_reflns_limit_l_min -14
_diffrn_reflns_number 10726
_diffrn_reflns_point_group_measured_fraction_full 0.975
_diffrn_reflns_point_group_measured_fraction_max 0.975
_diffrn_reflns_theta_full 66.500
_diffrn_reflns_theta_max 66.453
_diffrn_reflns_theta_min 4.183
_exptl_absorpt_coefficient_mu 1.806
_exptl_absorpt_correction_T_max 0.914
_exptl_absorpt_correction_T_min 0.835
_exptl_absorpt_correction_type multi-scan
_exptl_absorpt_process_details 'Sadabs (Sheldrick, 1996)'
_exptl_crystal_colour Yellow
_exptl_crystal_density_diffrn 1.306
_exptl_crystal_density_method 'not measured'
_exptl_crystal_description plate
_exptl_crystal_F_000 792
_exptl_crystal_size_max 0.10
_exptl_crystal_size_mid 0.10
_exptl_crystal_size_min 0.05
_refine_diff_density_max 0.345
_refine_diff_density_min -0.247
_refine_diff_density_rms 0.055
_refine_ls_extinction_method none
_refine_ls_goodness_of_fit_ref 1.053
_refine_ls_hydrogen_treatment constr
_refine_ls_matrix_type full
_refine_ls_number_parameters 253
_refine_ls_number_reflns 3317
_refine_ls_number_restraints 0
_refine_ls_restrained_S_all 1.053
_refine_ls_R_factor_all 0.0671
_refine_ls_R_factor_gt 0.0478
_refine_ls_shift/su_max 0.000
_refine_ls_shift/su_mean 0.000
_refine_ls_structure_factor_coef Fsqd
_refine_ls_weighting_details 'w=1/[\s^2^(Fo^2^)+(0.0597P)^2^+0.4990P] where P=(Fo^2^+2Fc^2^)/3'
_refine_ls_weighting_scheme calc
_refine_ls_wR_factor_gt 0.1164
_refine_ls_wR_factor_ref 0.1269
_reflns_Friedel_coverage 0.000
_reflns_number_gt 2521
_reflns_number_total 3317
_reflns_threshold_expression 'I > 2\s(I)'
_cod_data_source_file om7b00051_si_002.cif
_cod_data_source_block MM1516_0m
_cod_database_code 4087168
_shelx_space_group_comment
;
The symmetry employed for this shelxl refinement is uniquely defined
by the following loop, which should always be used as a source of
symmetry information in preference to the above space-group names.
They are only intended as comments.
;
_shelx_estimated_absorpt_t_min 0.840
_shelx_estimated_absorpt_t_max 0.915
_shelxl_version_number 2013-4

loop_
_space_group_symop_operation_xyz
'x, y, z'
'-x, y+1/2, -z+1/2'
'-x, -y, -z'
'x, -y-1/2, z-1/2'

loop_
_atom_site_label
_atom_site_type_symbol
_atom_site_fract_x
_atom_site_fract_y
_atom_site_fract_z
_atom_site_U_iso_or_equiv
_atom_site_adp_type
_atom_site_occupancy
_atom_site_site_symmetry_order
_atom_site_calc_flag
_atom_site_refinement_flags_posn
_atom_site_refinement_flags_adp
Cl1 Cl -0.05877(8) 0.37525(3) 0.41631(5) 0.02978(18) Uani 1 1 d . .
N1 N 0.2915(3) 0.40916(10) 0.48499(16) 0.0250(5) Uani 1 1 d . .
C17 C 0.0913(4) 0.13971(13) 0.2113(2) 0.0330(6) Uani 1 1 d . .
H17 H 0.0499 0.1032 0.1702 0.040 Uiso 1 1 calc R U
C16 C 0.1871(4) 0.13179(13) 0.3109(2) 0.0340(6) Uani 1 1 d . .
H16 H 0.2122 0.0895 0.3377 0.041 Uiso 1 1 calc R U
C1 C 0.2733(3) 0.30495(12) 0.39579(19) 0.0247(5) Uani 1 1 d . .
C2 C 0.4148(3) 0.30738(12) 0.47057(19) 0.0249(5) Uani 1 1 d . .
C8 C 0.2069(3) 0.41412(12) 0.27357(19) 0.0256(6) Uani 1 1 d . .
C25 C 0.5858(3) 0.23193(13) 0.6006(2) 0.0282(6) Uani 1 1 d . .
H25 H 0.5180 0.2463 0.6575 0.034 Uiso 1 1 calc R U
C6 C 0.3747(4) 0.49021(13) 0.6136(2) 0.0315(6) Uani 1 1 d . .
H6 H 0.3548 0.5314 0.6441 0.038 Uiso 1 1 calc R U
C9 C 0.3529(4) 0.40153(13) 0.2153(2) 0.0324(6) Uani 1 1 d . .
H9 H 0.4351 0.3694 0.2416 0.039 Uiso 1 1 calc R U
C24 C 0.7158(4) 0.18525(13) 0.6215(2) 0.0331(6) Uani 1 1 d . .
H24 H 0.7368 0.1681 0.6929 0.040 Uiso 1 1 calc R U
C20 C 0.5545(3) 0.25771(12) 0.49648(19) 0.0240(5) Uani 1 1 d . .
B1 B 0.1814(4) 0.37516(14) 0.3846(2) 0.0258(6) Uani 1 1 d . .
C19 C 0.1176(4) 0.25420(13) 0.2325(2) 0.0301(6) Uani 1 1 d . .
H19 H 0.0924 0.2962 0.2047 0.036 Uiso 1 1 calc R U
C14 C 0.2150(3) 0.24740(12) 0.3328(2) 0.0253(5) Uani 1 1 d . .
C23 C 0.8152(4) 0.16357(14) 0.5391(2) 0.0343(6) Uani 1 1 d . .
H23 H 0.9028 0.1312 0.5534 0.041 Uiso 1 1 calc R U
C15 C 0.2465(4) 0.18430(13) 0.3715(2) 0.0301(6) Uani 1 1 d . .
H15 H 0.3096 0.1779 0.4404 0.036 Uiso 1 1 calc R U
C22 C 0.7852(4) 0.18960(14) 0.4359(2) 0.0344(6) Uani 1 1 d . .
H22 H 0.8533 0.1753 0.3790 0.041 Uiso 1 1 calc R U
C13 C 0.0910(4) 0.46230(13) 0.2317(2) 0.0324(6) Uani 1 1 d . .
H13 H -0.0110 0.4723 0.2685 0.039 Uiso 1 1 calc R U
C7 C 0.2681(4) 0.46809(12) 0.5259(2) 0.0282(6) Uani 1 1 d . .
H7 H 0.1766 0.4950 0.4939 0.034 Uiso 1 1 calc R U
C21 C 0.6570(4) 0.23626(13) 0.4150(2) 0.0304(6) Uani 1 1 d . .
H21 H 0.6385 0.2540 0.3439 0.037 Uiso 1 1 calc R U
C10 C 0.3829(4) 0.43425(14) 0.1200(2) 0.0387(7) Uani 1 1 d . .
H10 H 0.4825 0.4236 0.0814 0.046 Uiso 1 1 calc R U
C3 C 0.4234(3) 0.36988(12) 0.52648(19) 0.0257(5) Uani 1 1 d . .
C12 C 0.1222(4) 0.49572(15) 0.1376(2) 0.0372(7) Uani 1 1 d . .
H12 H 0.0419 0.5284 0.1114 0.045 Uiso 1 1 calc R U
C4 C 0.5388(4) 0.39100(13) 0.6123(2) 0.0301(6) Uani 1 1 d . .
H4 H 0.6343 0.3646 0.6401 0.036 Uiso 1 1 calc R U
C18 C 0.0568(4) 0.20084(14) 0.1723(2) 0.0345(6) Uani 1 1 d . .
H18 H -0.0089 0.2067 0.1041 0.041 Uiso 1 1 calc R U
C5 C 0.5121(4) 0.45121(13) 0.6566(2) 0.0331(6) Uani 1 1 d . .
H5 H 0.5879 0.4659 0.7167 0.040 Uiso 1 1 calc R U
C11 C 0.2682(4) 0.48214(15) 0.0813(2) 0.0390(7) Uani 1 1 d . .
H11 H 0.2893 0.5054 0.0172 0.047 Uiso 1 1 calc R U

loop_
_atom_site_aniso_label
_atom_site_aniso_U_11
_atom_site_aniso_U_22
_atom_site_aniso_U_33
_atom_site_aniso_U_23
_atom_site_aniso_U_13
_atom_site_aniso_U_12
Cl1 0.0242(3) 0.0330(3) 0.0320(3) 0.0019(2) 0.0015(2) 0.0000(2)
N1 0.0235(12) 0.0255(11) 0.0262(10) 0.0008(8) 0.0033(9) -0.0013(8)
C17 0.0311(16) 0.0314(15) 0.0371(14) -0.0114(11) 0.0065(12) -0.0009(11)
C16 0.0312(16) 0.0248(14) 0.0464(16) -0.0001(12) 0.0061(13) 0.0016(11)
C1 0.0241(14) 0.0258(13) 0.0241(11) 0.0020(10) 0.0015(10) -0.0002(10)
C2 0.0242(14) 0.0267(13) 0.0239(11) 0.0007(10) 0.0026(10) -0.0006(10)
C8 0.0281(15) 0.0223(13) 0.0260(12) -0.0024(10) -0.0011(10) -0.0015(10)
C25 0.0252(15) 0.0332(14) 0.0262(12) 0.0005(10) 0.0028(11) 0.0011(10)
C6 0.0352(16) 0.0286(15) 0.0316(13) -0.0037(11) 0.0075(11) -0.0038(11)
C9 0.0341(16) 0.0296(14) 0.0339(14) 0.0006(11) 0.0041(12) 0.0027(11)
C24 0.0326(17) 0.0336(15) 0.0322(13) 0.0083(11) -0.0039(12) -0.0006(11)
C20 0.0192(14) 0.0258(13) 0.0264(12) 0.0004(10) -0.0009(10) -0.0007(9)
B1 0.0241(16) 0.0268(15) 0.0260(13) -0.0038(12) -0.0016(11) -0.0005(11)
C19 0.0335(16) 0.0282(14) 0.0282(12) -0.0015(11) -0.0006(11) 0.0005(11)
C14 0.0213(14) 0.0270(13) 0.0281(12) -0.0016(10) 0.0039(10) 0.0006(9)
C23 0.0244(15) 0.0340(16) 0.0434(15) -0.0010(12) -0.0044(12) 0.0033(11)
C15 0.0258(15) 0.0308(15) 0.0332(13) 0.0031(11) 0.0001(11) -0.0010(10)
C22 0.0258(16) 0.0396(16) 0.0387(15) -0.0064(12) 0.0083(12) 0.0020(11)
C13 0.0290(16) 0.0372(16) 0.0308(13) 0.0012(11) 0.0013(11) 0.0028(11)
C7 0.0265(15) 0.0266(14) 0.0322(13) 0.0003(10) 0.0067(11) -0.0001(10)
C21 0.0289(16) 0.0365(15) 0.0260(12) 0.0013(11) 0.0025(11) -0.0007(11)
C10 0.0444(19) 0.0377(17) 0.0358(15) -0.0021(12) 0.0143(13) 0.0004(13)
C3 0.0241(14) 0.0292(14) 0.0239(12) 0.0016(10) 0.0032(10) -0.0021(10)
C12 0.0381(18) 0.0383(16) 0.0341(14) 0.0054(12) -0.0030(12) 0.0059(12)
C4 0.0254(15) 0.0335(15) 0.0313(13) 0.0012(11) 0.0003(11) -0.0010(10)
C18 0.0349(17) 0.0405(16) 0.0276(12) -0.0065(12) -0.0002(12) -0.0004(12)
C5 0.0338(17) 0.0346(15) 0.0304(13) -0.0055(11) 0.0006(11) -0.0102(11)
C11 0.051(2) 0.0390(17) 0.0268(13) 0.0042(12) 0.0026(13) -0.0037(13)

loop_
_atom_type_symbol
_atom_type_description
_atom_type_scat_dispersion_real
_atom_type_scat_dispersion_imag
_atom_type_scat_source
C C 0.0181 0.0091 'International Tables Vol C Tables 4.2.6.8 and 6.1.1.4'
H H 0.0000 0.0000 'International Tables Vol C Tables 4.2.6.8 and 6.1.1.4'
N N 0.0311 0.0180 'International Tables Vol C Tables 4.2.6.8 and 6.1.1.4'
B B 0.0090 0.0039 'International Tables Vol C Tables 4.2.6.8 and 6.1.1.4'
Cl Cl 0.3639 0.7018 'International Tables Vol C Tables 4.2.6.8 and 6.1.1.4'

loop_
_geom_angle_atom_site_label_1
_geom_angle_atom_site_label_2
_geom_angle_atom_site_label_3
_geom_angle
C7 N1 C3 121.4(2)
C7 N1 B1 128.1(2)
C3 N1 B1 110.5(2)
C18 C17 C16 119.4(3)
C18 C17 H17 120.3
C16 C17 H17 120.3
C15 C16 C17 120.9(3)
C15 C16 H16 119.6
C17 C16 H16 119.6
C2 C1 C14 125.1(2)
C2 C1 B1 109.6(2)
C14 C1 B1 125.2(2)
C1 C2 C3 110.8(2)
C1 C2 C20 128.9(2)
C3 C2 C20 120.3(2)
C9 C8 C13 116.4(2)
C9 C8 B1 119.8(2)
C13 C8 B1 123.7(2)
C24 C25 C20 120.3(2)
C24 C25 H25 119.9
C20 C25 H25 119.9
C7 C6 C5 118.8(2)
C7 C6 H6 120.6
C5 C6 H6 120.6
C10 C9 C8 122.3(3)
C10 C9 H9 118.8
C8 C9 H9 118.8
C23 C24 C25 120.5(2)
C23 C24 H24 119.7
C25 C24 H24 119.7
C21 C20 C25 118.6(2)
C21 C20 C2 119.6(2)
C25 C20 C2 121.8(2)
N1 B1 C8 110.2(2)
N1 B1 C1 97.85(19)
C8 B1 C1 116.3(2)
N1 B1 Cl1 106.89(18)
C8 B1 Cl1 110.91(18)
C1 B1 Cl1 113.49(19)
C18 C19 C14 121.4(3)
C18 C19 H19 119.3
C14 C19 H19 119.3
C19 C14 C15 117.2(2)
C19 C14 C1 120.0(2)
C15 C14 C1 122.7(2)
C22 C23 C24 119.2(3)
C22 C23 H23 120.4
C24 C23 H23 120.4
C16 C15 C14 120.9(2)
C16 C15 H15 119.6
C14 C15 H15 119.6
C21 C22 C23 120.4(3)
C21 C22 H22 119.8
C23 C22 H22 119.8
C12 C13 C8 121.3(3)
C12 C13 H13 119.3
C8 C13 H13 119.3
N1 C7 C6 120.8(2)
N1 C7 H7 119.6
C6 C7 H7 119.6
C22 C21 C20 121.0(2)
C22 C21 H21 119.5
C20 C21 H21 119.5
C11 C10 C9 120.1(3)
C11 C10 H10 119.9
C9 C10 H10 119.9
N1 C3 C4 119.8(2)
N1 C3 C2 110.5(2)
C4 C3 C2 129.7(2)
C11 C12 C13 121.0(3)
C11 C12 H12 119.5
C13 C12 H12 119.5
C5 C4 C3 118.8(3)
C5 C4 H4 120.6
C3 C4 H4 120.6
C17 C18 C19 120.2(3)
C17 C18 H18 119.9
C19 C18 H18 119.9
C4 C5 C6 120.2(2)
C4 C5 H5 119.9
C6 C5 H5 119.9
C10 C11 C12 118.8(3)
C10 C11 H11 120.6
C12 C11 H11 120.6

loop_
_geom_bond_atom_site_label_1
_geom_bond_atom_site_label_2
_geom_bond_distance
Cl1 B1 1.892(3)
N1 C7 1.339(3)
N1 C3 1.357(3)
N1 B1 1.599(3)
C17 C18 1.373(4)
C17 C16 1.386(4)
C17 H17 0.9500
C16 C15 1.375(4)
C16 H16 0.9500
C1 C2 1.358(3)
C1 C14 1.472(3)
C1 B1 1.615(4)
C2 C3 1.467(3)
C2 C20 1.493(3)
C8 C9 1.392(4)
C8 C13 1.401(4)
C8 B1 1.614(4)
C25 C24 1.391(4)
C25 C20 1.392(3)
C25 H25 0.9500
C6 C7 1.376(4)
C6 C5 1.390(4)
C6 H6 0.9500
C9 C10 1.391(4)
C9 H9 0.9500
C24 C23 1.387(4)
C24 H24 0.9500
C20 C21 1.391(4)
C19 C18 1.390(4)
C19 C14 1.395(3)
C19 H19 0.9500
C14 C15 1.406(4)
C23 C22 1.384(4)
C23 H23 0.9500
C15 H15 0.9500
C22 C21 1.381(4)
C22 H22 0.9500
C13 C12 1.388(4)
C13 H13 0.9500
C7 H7 0.9500
C21 H21 0.9500
C10 C11 1.379(4)
C10 H10 0.9500
C3 C4 1.388(4)
C12 C11 1.381(4)
C12 H12 0.9500
C4 C5 1.384(4)
C4 H4 0.9500
C18 H18 0.9500
C5 H5 0.9500
C11 H11 0.9500
